data_9009300
loop_
_publ_author_name
'Hess, H.'

_publ_section_title
;
 Die kristallstruktur des chlorotils, SECu6(AsO4)3(OH)6*3H2O
 (SE = seltene erdmetalle)
;
_journal_name_full 'Neues Jahrbuch fur Mineralogie, Monatshefte'
_journal_page_first 385
_journal_page_last 392
_journal_volume 1983
_journal_year 1983
_chemical_compound_source 'Clara mine, Black Forest, Baden-Wurttemberg, Germany'
_chemical_formula_sum 'As3 Ce0.707 Cu6 H18 O21'
_chemical_name_mineral Agardite-(Ce)
_space_group_IT_number 176
_symmetry_space_group_name_Hall '-P 6c'
_symmetry_space_group_name_H-M 'P 63/m'
_cell_angle_alpha 90
_cell_angle_beta 90
_cell_angle_gamma 120
_cell_formula_units_Z 2
_cell_length_a 13.605
_cell_length_b 13.605
_cell_length_c 5.917
_cell_volume 948.482
_database_code_amcsd 0014774
_exptl_crystal_density_diffrn 3.709
_cod_original_formula_sum 'Ce.707 Cu6 As3 O21 H18'
_cod_database_code 9009300

loop_
_space_group_symop_operation_xyz
x,y,z
-x+y,-x,1/2-z
x-y,x,1/2+z
y,-x+y,-z
-y,x-y,z
x,y,1/2-z
-x,-y,1/2+z
x-y,x,-z
-x+y,-x,z
-y,x-y,1/2-z
y,-x+y,1/2+z
-x,-y,-z

loop_
_atom_site_aniso_label
_atom_site_aniso_U_11
_atom_site_aniso_U_22
_atom_site_aniso_U_33
_atom_site_aniso_U_12
_atom_site_aniso_U_13
_atom_site_aniso_U_23
Ce 0.01100 0.01100 0.00490 0.00550 0.00000 0.00000
Cu 0.02020 0.01580 0.00300 0.01310 0.00040 0.00030
As 0.01040 0.00780 0.00410 0.00430 0.00000 0.00000
O1 0.01570 0.01660 0.01020 0.00840 0.00560 0.00330
O2 0.02210 0.02090 0.00670 0.01700 0.00000 0.00000
O3 0.01810 0.01730 0.00560 0.01260 0.00000 0.00000
O-H1 0.02200 0.01620 0.00630 0.01260 0.00000 0.00000
O-H2 0.03940 0.02080 0.00600 0.02220 0.00000 0.00000
Wat 0.01310 0.01320 0.02690 -0.00290 0.00000 -0.00370

loop_
_atom_site_label
_atom_site_fract_x
_atom_site_fract_y
_atom_site_fract_z
_atom_site_occupancy
_atom_site_type_symbol
_atom_site_attached_hydrogens
Ce 0.66667 0.33333 0.25000 0.70700 Ce 0
Cu 0.41091 0.31377 0.50230 1.00000 Cu 0
As 0.49393 0.14946 0.75000 1.00000 As 0
O1 0.57280 0.17920 0.51720 1.00000 O 0
O2 0.39140 0.39900 0.25000 1.00000 O 0
O3 0.41320 0.21370 0.75000 1.00000 O 0
O-H1 0.36920 0.37650 0.75000 1.00000 O 1
O-H2 0.43880 0.24320 0.25000 1.00000 O 1
Wat 0.16440 0.15510 0.46140 0.50000 O 2

loop_
_cod_changelog_entry_id
_cod_changelog_entry_author
_cod_changelog_entry_date
_cod_changelog_entry_text
1
;cod-tools version 3.8.0
Id: cif_guess_AMCSD_atom_types 9581 2023-05-17 12:35:41Z saulius
;
2023-05-18T11:40:13+03:00
;Derived atom types and hydrogen counts
from atom names that follow the AMCSD naming convention
(Wat == water, O-H == hydroxyl).
;
2
;cod-tools version 3.10.1
Id: cif_fix_AMCSD_aniso_labels 10200 2024-08-01 14:09:44Z saulius
;
2024-08-02T12:21:16+03:00
;Changed the following '_atom_site_aniso_label' values:
'OH1' -> 'O-H1'
'OH2' -> 'O-H2'
;

loop_
_cod_related_entry_id
_cod_related_entry_database
_cod_related_entry_code
1 AMCSD 0014774
